data_2242322
loop_
_publ_author_name
'Pouye, Serigne Fallou'
'Ciss\'e, Ibrahima'
'Diop, Libasse'
'R\'ios-Merino, Francisco Javier'
'Bern\`es, Sylvain'

_publ_section_title
;
 Monoclinic polymorph of chlorido(dimethyl
 sulfoxide-\k<i>O</i>)triphenyltin(IV)
;
_journal_coeditor_code HB4193
_journal_issue 2
_journal_name_full 'Acta Crystallographica Section E'
_journal_page_first 163
_journal_page_last 166
_journal_paper_doi 10.1107/S2056989018000439
_journal_volume 74
_journal_year 2018
_chemical_formula_iupac '[Sn (C6 H5)3 Cl (C2 H6 O S)]'
_chemical_formula_moiety 'C20 H21 Cl O S Sn'
_chemical_formula_sum 'C20 H21 Cl O S Sn'
_chemical_formula_weight 463.57
_chemical_name_systematic 'Chlorido(dimethyl sulfoxide-\k<i>O</i>)triphenyltin(IV)'
_space_group_crystal_system monoclinic
_space_group_IT_number 4
_space_group_name_Hall 'P 2yb'
_space_group_name_H-M_alt 'P 1 21 1'
_symmetry_space_group_name_Hall 'P 2yb'
_symmetry_space_group_name_H-M 'P 1 21 1'
_atom_sites_solution_hydrogens geom
_atom_sites_solution_primary direct
_atom_sites_solution_secondary difmap
_audit_creation_method SHELXL-2016/6
_cell_angle_alpha 90
_cell_angle_beta 103.294(2)
_cell_angle_gamma 90
_cell_formula_units_Z 4
_cell_length_a 8.81934(18)
_cell_length_b 15.3698(3)
_cell_length_c 15.4209(3)
_cell_measurement_reflns_used 28302
_cell_measurement_temperature 297.0(10)
_cell_measurement_theta_max 25.7790
_cell_measurement_theta_min 3.2970
_cell_volume 2034.31(7)
_computing_cell_refinement
;
CrysAlis PRO (Rigaku OD, 2015)
;
_computing_data_collection
;
CrysAlis PRO (Rigaku OD, 2015)
;
_computing_data_reduction
;
CrysAlis PRO (Rigaku OD, 2015)
;
_computing_molecular_graphics
;
XP in SHELXTL (Sheldrick, 2008) and Mercury (Macrae <i>et al.</i>,
2008)
;
_computing_publication_material
;
SHELXL2016 (Sheldrick, 2015b)
;
_computing_structure_refinement
;
SHELXL2016 (Sheldrick, 2015b)
;
_computing_structure_solution
;
SHELXT2014 (Sheldrick, 2015a)
;
_diffrn_ambient_temperature 297.0(10)
_diffrn_detector_area_resol_mean 10.5564
_diffrn_measured_fraction_theta_full 0.998
_diffrn_measured_fraction_theta_max 0.979
_diffrn_measurement_device 'four-circle diffractometer'
_diffrn_measurement_device_type 'Rigaku OD Xcalibur Atlas Gemini'
_diffrn_measurement_method '\w scans'
_diffrn_radiation_monochromator graphite
_diffrn_radiation_source 'Enhance (Mo) X-ray Source'
_diffrn_radiation_type MoK\a
_diffrn_radiation_wavelength 0.71073
_diffrn_reflns_av_R_equivalents 0.0511
_diffrn_reflns_limit_h_max 13
_diffrn_reflns_limit_h_min -13
_diffrn_reflns_limit_k_max 23
_diffrn_reflns_limit_k_min -23
_diffrn_reflns_limit_l_max 23
_diffrn_reflns_limit_l_min -23
_diffrn_reflns_number 133515
_diffrn_reflns_theta_full 25.242
_diffrn_reflns_theta_max 33.033
_diffrn_reflns_theta_min 2.978
_exptl_absorpt_coefficient_mu 1.493
_exptl_absorpt_correction_T_max 0.941
_exptl_absorpt_correction_T_min 0.880
_exptl_absorpt_correction_type analytical
_exptl_absorpt_process_details
;
(CrysAlis PRO; Rigaku OD, 2015)
;
_exptl_crystal_colour colourless
_exptl_crystal_density_diffrn 1.514
_exptl_crystal_description block
_exptl_crystal_F_000 928
_exptl_crystal_size_max 0.481
_exptl_crystal_size_mid 0.304
_exptl_crystal_size_min 0.233
_refine_diff_density_max 1.481
_refine_diff_density_min -0.745
_refine_ls_abs_structure_details
;
Flack <i>x</i> determined using 4338 quotients
[(<i>I</i>^+^)-(<i>I</i>^-^)]/[(<i>I</i>^+^)+(<i>I</i>^-^)]
(Parsons <i>et al.</i>,  2013)
;
_refine_ls_abs_structure_Flack -0.039(6)
_refine_ls_extinction_method none
_refine_ls_goodness_of_fit_ref 1.036
_refine_ls_hydrogen_treatment constr
_refine_ls_matrix_type full
_refine_ls_number_constraints 0
_refine_ls_number_parameters 437
_refine_ls_number_reflns 14767
_refine_ls_number_restraints 1
_refine_ls_restrained_S_all 1.036
_refine_ls_R_factor_all 0.0720
_refine_ls_R_factor_gt 0.0380
_refine_ls_shift/su_max 0.001
_refine_ls_shift/su_mean 0.000
_refine_ls_structure_factor_coef Fsqd
_refine_ls_weighting_details 'w=1/[\s^2^(Fo^2^)+(0.0301P)^2^+1.1572P] where P=(Fo^2^+2Fc^2^)/3'
_refine_ls_weighting_scheme calc
_refine_ls_wR_factor_gt 0.0697
_refine_ls_wR_factor_ref 0.0826
_reflns_number_gt 10835
_reflns_number_total 14767
_reflns_threshold_expression 'I > 2\s(I)'
_cod_data_source_file hb4193sup1.cif
_cod_data_source_block I
_cod_database_code 2242322

loop_
_space_group_symop_operation_xyz
'x, y, z'
'-x, y+1/2, -z'

loop_
_atom_site_type_symbol
_atom_site_label
_atom_site_fract_x
_atom_site_fract_y
_atom_site_fract_z
_atom_site_U_iso_or_equiv
_atom_site_adp_type
_atom_site_calc_flag
_atom_site_occupancy
Sn Sn1 0.34055(4) 0.62754(2) 0.81374(2) 0.04086(8) Uani d 1
Cl Cl1 0.14377(15) 0.71185(10) 0.70653(11) 0.0575(3) Uani d 1
S S1 0.6727(2) 0.60605(13) 0.98769(13) 0.0760(5) Uani d 1
O O1 0.5508(5) 0.5538(3) 0.9246(3) 0.0626(10) Uani d 1
C C1 0.6394(12) 0.5930(10) 1.0910(6) 0.154(7) Uani d 1
H H1A 0.530448 0.600927 1.088428 0.232 Uiso calc 1
H H1B 0.698577 0.635231 1.130756 0.232 Uiso calc 1
H H1C 0.670287 0.535548 1.112350 0.232 Uiso calc 1
C C2 0.8465(9) 0.5461(9) 1.0021(7) 0.121(3) Uani d 1
H H2A 0.829588 0.488105 1.021127 0.182 Uiso calc 1
H H2B 0.926307 0.573706 1.046403 0.182 Uiso calc 1
H H2C 0.878378 0.543618 0.946699 0.182 Uiso calc 1
C C3 0.3347(6) 0.7082(3) 0.9248(3) 0.0440(11) Uani d 1
C C4 0.2591(8) 0.6773(4) 0.9877(4) 0.0589(15) Uani d 1
H H4 0.209888 0.623450 0.978833 0.071 Uiso calc 1
C C5 0.2546(9) 0.7242(5) 1.0634(5) 0.0741(19) Uani d 1
H H5 0.202098 0.702700 1.104703 0.089 Uiso calc 1
C C6 0.3290(10) 0.8032(6) 1.0764(5) 0.084(2) Uani d 1
H H6 0.329355 0.834620 1.127994 0.101 Uiso calc 1
C C7 0.4025(9) 0.8362(5) 1.0150(6) 0.084(2) Uani d 1
H H7 0.449645 0.890623 1.023832 0.101 Uiso calc 1
C C8 0.4066(8) 0.7885(4) 0.9395(5) 0.0661(16) Uani d 1
H H8 0.458269 0.810722 0.898147 0.079 Uiso calc 1
C C9 0.2087(6) 0.5120(3) 0.8110(3) 0.0419(11) Uani d 1
C C10 0.2788(9) 0.4313(4) 0.8150(4) 0.0579(14) Uani d 1
H H10 0.385218 0.426973 0.818618 0.070 Uiso calc 1
C C11 0.1885(11) 0.3558(4) 0.8136(4) 0.075(2) Uani d 1
H H11 0.236112 0.301569 0.816462 0.090 Uiso calc 1
C C12 0.0321(11) 0.3608(5) 0.8082(5) 0.080(2) Uani d 1
H H12 -0.026361 0.310414 0.808045 0.096 Uiso calc 1
C C13 -0.0371(9) 0.4402(6) 0.8030(5) 0.076(2) Uani d 1
H H13 -0.143832 0.443817 0.798711 0.091 Uiso calc 1
C C14 0.0488(7) 0.5163(4) 0.8039(4) 0.0578(14) Uani d 1
H H14 -0.000695 0.570040 0.799842 0.069 Uiso calc 1
C C15 0.5039(5) 0.6303(4) 0.7325(3) 0.0449(10) Uani d 1
C C16 0.6395(7) 0.6785(4) 0.7522(5) 0.0625(15) Uani d 1
H H16 0.665734 0.709282 0.805463 0.075 Uiso calc 1
C C17 0.7363(8) 0.6816(6) 0.6940(7) 0.087(2) Uani d 1
H H17 0.825710 0.715735 0.707348 0.105 Uiso calc 1
C C18 0.7026(10) 0.6354(7) 0.6177(7) 0.099(3) Uani d 1
H H18 0.769586 0.637220 0.579073 0.119 Uiso calc 1
C C19 0.5686(12) 0.5852(6) 0.5964(6) 0.097(3) Uani d 1
H H19 0.546093 0.552816 0.544026 0.116 Uiso calc 1
C C20 0.4687(8) 0.5835(4) 0.6535(4) 0.0616(15) Uani d 1
H H20 0.377499 0.550909 0.638875 0.074 Uiso calc 1
Sn Sn2 0.21662(4) 0.54546(2) 0.32336(2) 0.04487(8) Uani d 1
Cl Cl2 -0.03762(16) 0.62413(13) 0.27444(12) 0.0729(4) Uani d 1
S S2 0.52976(17) 0.39472(10) 0.33520(9) 0.0526(3) Uani d 1
O O2 0.4552(4) 0.4702(3) 0.3724(3) 0.0534(9) Uani d 1
C C21 0.7148(10) 0.4347(6) 0.3252(8) 0.111(4) Uani d 1
H H21A 0.700502 0.475938 0.277182 0.166 Uiso calc 1
H H21B 0.777566 0.387183 0.313190 0.166 Uiso calc 1
H H21C 0.766040 0.462650 0.379761 0.166 Uiso calc 1
C C22 0.5951(9) 0.3236(4) 0.4253(5) 0.0731(18) Uani d 1
H H22A 0.651875 0.355947 0.475644 0.110 Uiso calc 1
H H22B 0.661969 0.280355 0.408952 0.110 Uiso calc 1
H H22C 0.507284 0.295784 0.440433 0.110 Uiso calc 1
C C23 0.1457(6) 0.4846(4) 0.4317(3) 0.0465(11) Uani d 1
C C24 0.1469(7) 0.3946(4) 0.4382(4) 0.0604(14) Uani d 1
H H24 0.186122 0.361348 0.398009 0.073 Uiso calc 1
C C25 0.0900(9) 0.3541(6) 0.5046(5) 0.082(2) Uani d 1
H H25 0.087611 0.293635 0.507276 0.098 Uiso calc 1
C C26 0.0380(9) 0.4017(8) 0.5655(5) 0.091(3) Uani d 1
H H26 0.002901 0.374122 0.610813 0.109 Uiso calc 1
C C27 0.0370(9) 0.4904(7) 0.5604(5) 0.084(2) Uani d 1
H H27 0.000894 0.522937 0.602374 0.101 Uiso calc 1
C C28 0.0893(7) 0.5321(5) 0.4932(4) 0.0683(16) Uani d 1
H H28 0.086386 0.592521 0.489635 0.082 Uiso calc 1
C C29 0.1821(6) 0.4685(4) 0.2058(3) 0.0449(11) Uani d 1
C C30 0.2624(8) 0.4840(5) 0.1406(4) 0.0627(16) Uani d 1
H H30 0.333652 0.529506 0.147514 0.075 Uiso calc 1
C C31 0.2388(10) 0.4330(6) 0.0654(5) 0.081(2) Uani d 1
H H31 0.292424 0.445230 0.021473 0.097 Uiso calc 1
C C32 0.1357(10) 0.3636(6) 0.0544(5) 0.083(2) Uani d 1
H H32 0.122027 0.328401 0.004200 0.099 Uiso calc 1
C C33 0.0542(9) 0.3475(5) 0.1184(5) 0.077(2) Uani d 1
H H33 -0.016318 0.301658 0.111762 0.093 Uiso calc 1
C C34 0.0780(7) 0.4004(4) 0.1930(4) 0.0608(15) Uani d 1
H H34 0.021684 0.389495 0.236020 0.073 Uiso calc 1
C C35 0.3540(6) 0.6620(4) 0.3340(4) 0.0477(12) Uani d 1
C C36 0.2896(8) 0.7420(4) 0.3393(4) 0.0596(15) Uani d 1
H H36 0.184343 0.745718 0.339215 0.072 Uiso calc 1
C C37 0.3757(9) 0.8177(4) 0.3449(5) 0.0664(17) Uani d 1
H H37 0.329304 0.871349 0.349298 0.080 Uiso calc 1
C C38 0.5283(9) 0.8128(5) 0.3439(5) 0.0745(19) Uani d 1
H H38 0.586515 0.863655 0.347323 0.089 Uiso calc 1
C C39 0.5983(9) 0.7348(5) 0.3381(6) 0.087(2) Uani d 1
H H39 0.703561 0.732256 0.337942 0.104 Uiso calc 1
C C40 0.5110(8) 0.6591(5) 0.3323(6) 0.074(2) Uani d 1
H H40 0.557948 0.605751 0.327231 0.089 Uiso calc 1

loop_
_atom_site_aniso_label
_atom_site_aniso_U_11
_atom_site_aniso_U_22
_atom_site_aniso_U_33
_atom_site_aniso_U_12
_atom_site_aniso_U_13
_atom_site_aniso_U_23
Sn1 0.04052(16) 0.03857(15) 0.04383(16) -0.00402(14) 0.01042(12) -0.00110(15)
Cl1 0.0418(6) 0.0626(8) 0.0669(8) 0.0044(6) 0.0100(6) 0.0178(7)
S1 0.0559(9) 0.0893(13) 0.0750(11) 0.0037(8) -0.0011(8) -0.0046(9)
O1 0.065(2) 0.055(2) 0.057(2) 0.007(2) -0.0088(18) 0.000(2)
C1 0.082(6) 0.30(2) 0.070(5) -0.013(8) -0.003(5) -0.019(8)
C2 0.066(5) 0.174(10) 0.117(7) 0.033(6) 0.008(5) -0.025(8)
C3 0.046(3) 0.040(2) 0.044(3) 0.001(2) 0.006(2) -0.003(2)
C4 0.072(4) 0.048(3) 0.059(4) 0.004(3) 0.019(3) -0.002(3)
C5 0.082(5) 0.089(5) 0.059(4) 0.019(4) 0.031(4) -0.005(4)
C6 0.089(5) 0.091(5) 0.070(5) 0.011(4) 0.014(4) -0.033(4)
C7 0.084(5) 0.072(5) 0.095(6) -0.016(4) 0.021(4) -0.037(4)
C8 0.069(4) 0.061(4) 0.068(4) -0.014(3) 0.015(3) -0.015(3)
C9 0.050(3) 0.043(3) 0.034(2) -0.008(2) 0.010(2) 0.0001(19)
C10 0.076(4) 0.048(3) 0.049(3) 0.004(3) 0.013(3) -0.002(2)
C11 0.124(7) 0.041(3) 0.059(4) -0.017(4) 0.018(4) -0.005(3)
C12 0.116(7) 0.074(5) 0.054(4) -0.049(5) 0.026(4) -0.008(3)
C13 0.070(4) 0.103(6) 0.059(4) -0.045(4) 0.021(3) -0.011(4)
C14 0.056(3) 0.066(4) 0.055(3) -0.012(3) 0.021(3) -0.004(3)
C15 0.034(2) 0.049(2) 0.052(3) 0.005(2) 0.0104(18) 0.007(3)
C16 0.043(3) 0.067(4) 0.076(4) -0.002(2) 0.010(3) 0.012(3)
C17 0.046(4) 0.094(6) 0.130(7) 0.007(3) 0.038(4) 0.029(5)
C18 0.079(5) 0.110(6) 0.133(8) 0.018(5) 0.074(5) 0.026(7)
C19 0.128(8) 0.101(6) 0.074(5) 0.036(5) 0.047(5) 0.001(4)
C20 0.060(4) 0.068(4) 0.061(4) -0.002(3) 0.023(3) -0.007(3)
Sn2 0.03997(16) 0.04791(18) 0.04579(17) 0.00040(15) 0.00790(13) 0.00084(15)
Cl2 0.0441(7) 0.0668(8) 0.0983(11) 0.0105(8) -0.0033(7) 0.0098(10)
S2 0.0523(8) 0.0547(7) 0.0489(7) 0.0072(6) 0.0076(6) -0.0020(6)
O2 0.0425(19) 0.056(2) 0.059(2) 0.0104(17) 0.0079(17) -0.0024(18)
C21 0.082(5) 0.080(5) 0.196(11) 0.022(4) 0.086(7) 0.031(6)
C22 0.081(5) 0.070(4) 0.070(4) 0.020(3) 0.020(4) 0.015(3)
C23 0.037(2) 0.062(3) 0.040(2) 0.001(2) 0.008(2) -0.002(2)
C24 0.063(4) 0.064(3) 0.055(3) 0.005(3) 0.016(3) 0.009(3)
C25 0.085(5) 0.087(5) 0.073(5) -0.007(4) 0.016(4) 0.027(4)
C26 0.062(4) 0.163(9) 0.050(4) -0.007(5) 0.016(3) 0.023(5)
C27 0.071(5) 0.139(8) 0.050(4) -0.008(5) 0.027(3) -0.019(4)
C28 0.066(4) 0.080(5) 0.061(4) 0.005(3) 0.019(3) -0.011(3)
C29 0.044(3) 0.054(3) 0.036(2) 0.005(2) 0.010(2) 0.004(2)
C30 0.060(4) 0.078(4) 0.055(3) 0.002(3) 0.023(3) 0.012(3)
C31 0.093(5) 0.109(6) 0.050(4) 0.028(5) 0.032(4) 0.015(4)
C32 0.104(6) 0.088(5) 0.050(4) 0.026(5) 0.005(4) -0.013(4)
C33 0.089(5) 0.076(4) 0.057(4) -0.015(4) -0.004(4) -0.012(3)
C34 0.062(4) 0.070(4) 0.051(3) -0.013(3) 0.014(3) -0.007(3)
C35 0.047(3) 0.049(3) 0.045(3) -0.003(2) 0.007(2) -0.001(2)
C36 0.059(4) 0.060(3) 0.057(4) 0.003(3) 0.007(3) -0.007(3)
C37 0.080(5) 0.049(3) 0.063(4) 0.000(3) 0.003(3) -0.001(3)
C38 0.084(5) 0.059(4) 0.078(5) -0.021(4) 0.012(4) 0.005(3)
C39 0.065(4) 0.066(4) 0.137(8) -0.020(3) 0.035(5) -0.003(4)
C40 0.052(4) 0.064(4) 0.109(6) -0.001(3) 0.026(4) -0.004(4)

loop_
_atom_type_symbol
_atom_type_description
_atom_type_scat_dispersion_real
_atom_type_scat_dispersion_imag
_atom_type_scat_source
C C 0.0033 0.0016 'International Tables Vol C Tables 4.2.6.8 and 6.1.1.4'
H H 0.0000 0.0000 'International Tables Vol C Tables 4.2.6.8 and 6.1.1.4'
O O 0.0106 0.0060 'International Tables Vol C Tables 4.2.6.8 and 6.1.1.4'
S S 0.1246 0.1234 'International Tables Vol C Tables 4.2.6.8 and 6.1.1.4'
Cl Cl 0.1484 0.1585 'International Tables Vol C Tables 4.2.6.8 and 6.1.1.4'
Sn Sn -0.6537 1.4246 'International Tables Vol C Tables 4.2.6.8 and 6.1.1.4'

loop_
_exptl_crystal_face_index_h
_exptl_crystal_face_index_k
_exptl_crystal_face_index_l
_exptl_crystal_face_perp_dist
6 2 17 0.1371
-3 -18 -9 0.1832
-1 21 -3 0.2556
5 -3 17 0.1246
-11 2 14 0.1233
6 -17 -10 0.1541
-5 -20 2 0.2327
11 3 -13 0.1119
-6 -1 21 0.1180
5 -3 -21 0.0768
4 19 -9 0.2215
3 -14 -16 0.1356
-1 -3 -21 0.0894
0 -2 21 0.1230
3 -21 1 0.1907
-10 -6 -8 0.1358
-9 9 -6 0.2052
-8 17 6 0.2226
-12 0 6 0.1266
12 2 -1 0.1392

loop_
_geom_angle_atom_site_label_1
_geom_angle_atom_site_label_2
_geom_angle_atom_site_label_3
_geom_angle
C15 Sn1 C9 116.8(2)
C15 Sn1 C3 127.7(2)
C9 Sn1 C3 112.9(2)
C15 Sn1 Cl1 93.59(13)
C9 Sn1 Cl1 97.39(15)
C3 Sn1 Cl1 95.16(14)
C15 Sn1 O1 85.09(16)
C9 Sn1 O1 87.17(17)
C3 Sn1 O1 82.21(17)
Cl1 Sn1 O1 175.36(11)
O1 S1 C1 107.0(5)
O1 S1 C2 105.9(4)
C1 S1 C2 98.8(5)
S1 O1 Sn1 120.6(2)
S1 C1 H1A 109.5
S1 C1 H1B 109.5
H1A C1 H1B 109.5
S1 C1 H1C 109.5
H1A C1 H1C 109.5
H1B C1 H1C 109.5
S1 C2 H2A 109.5
S1 C2 H2B 109.5
H2A C2 H2B 109.5
S1 C2 H2C 109.5
H2A C2 H2C 109.5
H2B C2 H2C 109.5
C4 C3 C8 118.0(5)
C4 C3 Sn1 118.1(4)
C8 C3 Sn1 123.9(4)
C5 C4 C3 121.8(6)
C5 C4 H4 119.1
C3 C4 H4 119.1
C6 C5 C4 118.7(7)
C6 C5 H5 120.7
C4 C5 H5 120.7
C7 C6 C5 121.0(7)
C7 C6 H6 119.5
C5 C6 H6 119.5
C6 C7 C8 119.7(7)
C6 C7 H7 120.1
C8 C7 H7 120.1
C3 C8 C7 120.7(7)
C3 C8 H8 119.6
C7 C8 H8 119.6
C10 C9 C14 118.8(5)
C10 C9 Sn1 120.9(4)
C14 C9 Sn1 120.3(4)
C9 C10 C11 119.7(7)
C9 C10 H10 120.2
C11 C10 H10 120.2
C12 C11 C10 121.1(7)
C12 C11 H11 119.5
C10 C11 H11 119.5
C13 C12 C11 119.2(6)
C13 C12 H12 120.4
C11 C12 H12 120.4
C12 C13 C14 121.2(7)
C12 C13 H13 119.4
C14 C13 H13 119.4
C9 C14 C13 120.1(6)
C9 C14 H14 120.0
C13 C14 H14 120.0
C16 C15 C20 118.6(5)
C16 C15 Sn1 123.7(4)
C20 C15 Sn1 117.7(4)
C17 C16 C15 120.8(7)
C17 C16 H16 119.6
C15 C16 H16 119.6
C18 C17 C16 120.5(7)
C18 C17 H17 119.8
C16 C17 H17 119.8
C17 C18 C19 120.3(7)
C17 C18 H18 119.8
C19 C18 H18 119.8
C20 C19 C18 119.6(8)
C20 C19 H19 120.2
C18 C19 H19 120.2
C19 C20 C15 120.2(7)
C19 C20 H20 119.9
C15 C20 H20 119.9
C29 Sn2 C23 114.4(2)
C29 Sn2 C35 119.8(2)
C23 Sn2 C35 124.7(2)
C29 Sn2 O2 86.73(16)
C23 Sn2 O2 86.23(17)
C35 Sn2 O2 86.50(18)
C29 Sn2 Cl2 93.96(14)
C23 Sn2 Cl2 92.53(14)
C35 Sn2 Cl2 94.06(16)
O2 Sn2 Cl2 178.75(11)
O2 S2 C22 105.6(3)
O2 S2 C21 104.8(3)
C22 S2 C21 98.2(4)
S2 O2 Sn2 133.4(2)
S2 C21 H21A 109.5
S2 C21 H21B 109.5
H21A C21 H21B 109.5
S2 C21 H21C 109.5
H21A C21 H21C 109.5
H21B C21 H21C 109.5
S2 C22 H22A 109.5
S2 C22 H22B 109.5
H22A C22 H22B 109.5
S2 C22 H22C 109.5
H22A C22 H22C 109.5
H22B C22 H22C 109.5
C28 C23 C24 118.5(6)
C28 C23 Sn2 121.6(5)
C24 C23 Sn2 119.8(4)
C23 C24 C25 120.3(7)
C23 C24 H24 119.9
C25 C24 H24 119.9
C26 C25 C24 120.4(8)
C26 C25 H25 119.8
C24 C25 H25 119.8
C25 C26 C27 120.1(7)
C25 C26 H26 120.0
C27 C26 H26 120.0
C26 C27 C28 120.4(7)
C26 C27 H27 119.8
C28 C27 H27 119.8
C23 C28 C27 120.3(7)
C23 C28 H28 119.8
C27 C28 H28 119.8
C34 C29 C30 117.7(5)
C34 C29 Sn2 120.3(4)
C30 C29 Sn2 122.0(5)
C31 C30 C29 120.9(7)
C31 C30 H30 119.5
C29 C30 H30 119.5
C30 C31 C32 120.6(7)
C30 C31 H31 119.7
C32 C31 H31 119.7
C33 C32 C31 119.3(7)
C33 C32 H32 120.4
C31 C32 H32 120.4
C32 C33 C34 119.2(7)
C32 C33 H33 120.4
C34 C33 H33 120.4
C29 C34 C33 122.2(6)
C29 C34 H34 118.9
C33 C34 H34 118.9
C36 C35 C40 117.3(6)
C36 C35 Sn2 121.4(4)
C40 C35 Sn2 121.3(5)
C35 C36 C37 122.2(6)
C35 C36 H36 118.9
C37 C36 H36 118.9
C38 C37 C36 119.2(7)
C38 C37 H37 120.4
C36 C37 H37 120.4
C37 C38 C39 121.2(7)
C37 C38 H38 119.4
C39 C38 H38 119.4
C38 C39 C40 119.3(7)
C38 C39 H39 120.3
C40 C39 H39 120.3
C39 C40 C35 120.8(7)
C39 C40 H40 119.6
C35 C40 H40 119.6

loop_
_geom_bond_atom_site_label_1
_geom_bond_atom_site_label_2
_geom_bond_distance
_geom_bond_publ_flag
Sn1 C15 2.115(4) y
Sn1 C9 2.118(5) y
Sn1 C3 2.125(5) y
Sn1 Cl1 2.4708(14) y
Sn1 O1 2.487(4) y
S1 O1 1.505(4) ?
S1 C1 1.697(10) ?
S1 C2 1.758(9) ?
C1 H1A 0.9600 ?
C1 H1B 0.9600 ?
C1 H1C 0.9600 ?
C2 H2A 0.9600 ?
C2 H2B 0.9600 ?
C2 H2C 0.9600 ?
C3 C4 1.381(8) ?
C3 C8 1.383(8) ?
C4 C5 1.379(9) ?
C4 H4 0.9300 ?
C5 C6 1.373(11) ?
C5 H5 0.9300 ?
C6 C7 1.362(12) ?
C6 H6 0.9300 ?
C7 C8 1.384(9) ?
C7 H7 0.9300 ?
C8 H8 0.9300 ?
C9 C10 1.381(8) ?
C9 C14 1.390(8) ?
C10 C11 1.405(9) ?
C10 H10 0.9300 ?
C11 C12 1.364(11) ?
C11 H11 0.9300 ?
C12 C13 1.359(12) ?
C12 H12 0.9300 ?
C13 C14 1.391(9) ?
C13 H13 0.9300 ?
C14 H14 0.9300 ?
C15 C16 1.381(8) ?
C15 C20 1.387(8) ?
C16 C17 1.375(10) ?
C16 H16 0.9300 ?
C17 C18 1.348(13) ?
C17 H17 0.9300 ?
C18 C19 1.386(13) ?
C18 H18 0.9300 ?
C19 C20 1.382(10) ?
C19 H19 0.9300 ?
C20 H20 0.9300 ?
Sn2 C29 2.127(5) y
Sn2 C23 2.130(5) y
Sn2 C35 2.147(6) y
Sn2 O2 2.368(4) y
Sn2 Cl2 2.5061(14) y
S2 O2 1.510(4) ?
S2 C22 1.757(6) ?
S2 C21 1.784(8) ?
C21 H21A 0.9600 ?
C21 H21B 0.9600 ?
C21 H21C 0.9600 ?
C22 H22A 0.9600 ?
C22 H22B 0.9600 ?
C22 H22C 0.9600 ?
C23 C28 1.378(8) ?
C23 C24 1.386(8) ?
C24 C25 1.388(9) ?
C24 H24 0.9300 ?
C25 C26 1.351(12) ?
C25 H25 0.9300 ?
C26 C27 1.364(13) ?
C26 H26 0.9300 ?
C27 C28 1.385(10) ?
C27 H27 0.9300 ?
C28 H28 0.9300 ?
C29 C34 1.377(8) ?
C29 C30 1.377(8) ?
C30 C31 1.375(10) ?
C30 H30 0.9300 ?
C31 C32 1.386(12) ?
C31 H31 0.9300 ?
C32 C33 1.370(11) ?
C32 H32 0.9300 ?
C33 C34 1.385(9) ?
C33 H33 0.9300 ?
C34 H34 0.9300 ?
C35 C36 1.366(8) ?
C35 C40 1.391(8) ?
C36 C37 1.381(9) ?
C36 H36 0.9300 ?
C37 C38 1.351(10) ?
C37 H37 0.9300 ?
C38 C39 1.361(11) ?
C38 H38 0.9300 ?
C39 C40 1.386(9) ?
C39 H39 0.9300 ?
C40 H40 0.9300 ?

loop_
_geom_hbond_atom_site_label_D
_geom_hbond_atom_site_label_H
_geom_hbond_atom_site_label_A
_geom_hbond_site_symmetry_A
_geom_hbond_distance_DH
_geom_hbond_distance_HA
_geom_hbond_distance_DA
_geom_hbond_angle_DHA
_geom_hbond_publ_flag
C1 H1B Cl2 1_656 0.96 2.83 3.555(9) 134 no
C21 H21B Cl1 2_646 0.96 2.82 3.716(9) 156 no
C22 H22B Cl1 2_646 0.96 2.94 3.813(7) 153 no

_cod_database_fobs_code 2242322
